data_1508663
loop_
_publ_author_name
'Smith, Donna L.'
'Chidipudi, Suresh Reddy'
'Goundry, William R.'
'Lam, Hon Wai'

_publ_section_title
;
 Rhodium-catalyzed [2 + 2] cycloaddition of ynamides with nitroalkenes.
;
_journal_issue 18
_journal_name_full 'Organic letters'
_journal_page_first 4934
_journal_page_last 4937
_journal_paper_doi 10.1021/ol302259v
_journal_volume 14
_journal_year 2012
_chemical_formula_moiety 'C19 H15 F N2 O4'
_chemical_formula_sum 'C19 H15 F N2 O4'
_chemical_formula_weight 354.33
_chemical_name_systematic
;
 ?
;
_space_group_IT_number 61
_symmetry_cell_setting orthorhombic
_symmetry_space_group_name_Hall '-P 2ac 2ab'
_symmetry_space_group_name_H-M 'P b c a'
_atom_sites_solution_hydrogens difmap
_atom_sites_solution_primary direct
_atom_sites_solution_secondary difmap
_audit_creation_method SHELXL-97
_cell_angle_alpha 90.00
_cell_angle_beta 90.00
_cell_angle_gamma 90.00
_cell_formula_units_Z 8
_cell_length_a 11.0313(3)
_cell_length_b 9.5234(2)
_cell_length_c 31.3481(8)
_cell_measurement_reflns_used 5832
_cell_measurement_temperature 100(2)
_cell_measurement_theta_max 73.7747
_cell_measurement_theta_min 2.8169
_cell_volume 3293.29(14)
_computing_cell_refinement 'CrysAlisPro (Agilent Technologies, 2011)'
_computing_data_collection 'CrysAlisPro (Agilent Technologies, 2011)'
_computing_data_reduction 'CrysAlisPro (Agilent Technologies, 2011)'
_computing_molecular_graphics 'ORTEP3 for Windows (Farrugia, 1997)'
_computing_publication_material 'SHELXTL and local programs'
_computing_structure_refinement SHELXTL
_computing_structure_solution 'SHELXTL (Sheldrick, 2008)'
_diffrn_ambient_temperature 100(2)
_diffrn_detector_area_resol_mean 5.1574
_diffrn_measured_fraction_theta_full 0.987
_diffrn_measured_fraction_theta_max 0.987
_diffrn_measurement_device_type 'Agilent Technologies SuperNova'
_diffrn_measurement_method '\w scans'
_diffrn_radiation_monochromator 'mirror optics'
_diffrn_radiation_source microsource
_diffrn_radiation_type CuK\a
_diffrn_radiation_wavelength 1.54178
_diffrn_reflns_av_R_equivalents 0.0410
_diffrn_reflns_av_sigmaI/netI 0.0329
_diffrn_reflns_limit_h_max 11
_diffrn_reflns_limit_h_min -13
_diffrn_reflns_limit_k_max 11
_diffrn_reflns_limit_k_min -10
_diffrn_reflns_limit_l_max 32
_diffrn_reflns_limit_l_min -38
_diffrn_reflns_number 12433
_diffrn_reflns_theta_full 73.93
_diffrn_reflns_theta_max 73.93
_diffrn_reflns_theta_min 2.82
_exptl_absorpt_coefficient_mu 0.918
_exptl_absorpt_correction_T_max 0.9335
_exptl_absorpt_correction_T_min 0.8428
_exptl_absorpt_correction_type analytical
_exptl_absorpt_process_details 'CrysAlisPro; Agilent Technologies, 2011'
_exptl_crystal_colour colourless
_exptl_crystal_density_diffrn 1.429
_exptl_crystal_density_method 'not measured'
_exptl_crystal_description block
_exptl_crystal_F_000 1472
_exptl_crystal_size_max 0.19
_exptl_crystal_size_mid 0.13
_exptl_crystal_size_min 0.08
_refine_diff_density_max 0.275
_refine_diff_density_min -0.215
_refine_diff_density_rms 0.048
_refine_ls_extinction_method none
_refine_ls_goodness_of_fit_ref 1.028
_refine_ls_hydrogen_treatment constr
_refine_ls_matrix_type full
_refine_ls_number_parameters 245
_refine_ls_number_reflns 3286
_refine_ls_number_restraints 0
_refine_ls_restrained_S_all 1.028
_refine_ls_R_factor_all 0.0438
_refine_ls_R_factor_gt 0.0376
_refine_ls_shift/su_max 0.001
_refine_ls_shift/su_mean 0.000
_refine_ls_structure_factor_coef Fsqd
_refine_ls_weighting_details 'calc w=1/[\s^2^(Fo^2^)+(0.0491P)^2^+0.8012P] where P=(Fo^2^+2Fc^2^)/3'
_refine_ls_weighting_scheme calc
_refine_ls_wR_factor_gt 0.0924
_refine_ls_wR_factor_ref 0.0974
_reflns_number_gt 2860
_reflns_number_total 3286
_reflns_threshold_expression I>2\s(I)
_cod_data_source_file ol302259v_si_001.cif
_cod_data_source_block hl1009
_cod_database_code 1508663

loop_
_symmetry_equiv_pos_as_xyz
'x, y, z'
'-x+1/2, -y, z+1/2'
'-x, y+1/2, -z+1/2'
'x+1/2, -y+1/2, -z'
'-x, -y, -z'
'x-1/2, y, -z-1/2'
'x, -y-1/2, z-1/2'
'-x-1/2, y-1/2, z'

loop_
_atom_site_label
_atom_site_type_symbol
_atom_site_fract_x
_atom_site_fract_y
_atom_site_fract_z
_atom_site_U_iso_or_equiv
_atom_site_adp_type
_atom_site_occupancy
_atom_site_symmetry_multiplicity
_atom_site_calc_flag
_atom_site_refinement_flags
_atom_site_disorder_assembly
_atom_site_disorder_group
F1 F -0.28516(8) 0.57987(12) 0.65977(3) 0.0473(3) Uani 1 1 d . B .
O1 O 0.27993(9) 0.22385(10) 0.48041(3) 0.0292(2) Uani 1 1 d . . .
O2 O 0.40225(9) 0.20406(10) 0.53754(3) 0.0295(2) Uani 1 1 d . . .
O3 O 0.42460(11) 0.57941(14) 0.54496(4) 0.0522(3) Uani 1 1 d . . .
O4 O 0.56945(10) 0.49359(16) 0.58205(4) 0.0521(3) Uani 1 1 d . . .
N1 N 0.23011(10) 0.34024(11) 0.53921(3) 0.0246(2) Uani 1 1 d . . .
N2 N 0.46288(10) 0.50422(11) 0.57305(3) 0.0261(2) Uani 1 1 d . B .
C1 C 0.25269(11) 0.39908(12) 0.57861(4) 0.0214(2) Uani 1 1 d . B .
C2 C 0.37408(11) 0.42046(12) 0.59872(4) 0.0216(2) Uani 1 1 d . . .
H2 H 0.4096 0.3315 0.6102 0.026 Uiso 1 1 calc R B .
C3 C 0.30499(11) 0.50790(12) 0.63374(4) 0.0225(2) Uani 1 1 d . B .
H3 H 0.3201 0.6109 0.6305 0.027 Uiso 1 1 calc R . .
C4 C 0.18970(11) 0.46249(12) 0.61030(4) 0.0218(2) Uani 1 1 d . . .
C5 C 0.12940(12) 0.37183(14) 0.51034(4) 0.0265(3) Uani 1 1 d . B .
H5A H 0.1105 0.4734 0.5099 0.032 Uiso 1 1 calc R A 1
H5B H 0.0556 0.3184 0.5180 0.032 Uiso 1 1 calc R A 1
C6 C 0.1819(3) 0.3232(7) 0.46847(8) 0.0298(9) Uani 0.753(17) 1 d P B 1
H6A H 0.1194 0.2757 0.4510 0.036 Uiso 0.753(17) 1 calc PR B 1
H6B H 0.2149 0.4035 0.4521 0.036 Uiso 0.753(17) 1 calc PR B 1
C6' C 0.1609(12) 0.2664(17) 0.4721(3) 0.031(2) Uani 0.247(17) 1 d P B 2
H6'1 H 0.1052 0.1849 0.4721 0.037 Uiso 0.247(17) 1 calc PR B 2
H6'2 H 0.1554 0.3146 0.4442 0.037 Uiso 0.247(17) 1 calc PR B 2
C7 C 0.31293(11) 0.25211(13) 0.52079(4) 0.0236(3) Uani 1 1 d . B .
C8 C 0.32872(12) 0.45934(14) 0.67871(4) 0.0258(3) Uani 1 1 d . . .
C9 C 0.43282(14) 0.50709(17) 0.69950(5) 0.0345(3) Uani 1 1 d . B .
H9 H 0.4832 0.5751 0.6862 0.041 Uiso 1 1 calc R . .
C10 C 0.46320(16) 0.4557(2) 0.73962(5) 0.0453(4) Uani 1 1 d . . .
H10 H 0.5344 0.4883 0.7535 0.054 Uiso 1 1 calc R B .
C11 C 0.39019(18) 0.3571(2) 0.75936(5) 0.0469(4) Uani 1 1 d . B .
H11 H 0.4113 0.3220 0.7867 0.056 Uiso 1 1 calc R . .
C12 C 0.28600(16) 0.30956(18) 0.73910(4) 0.0404(4) Uani 1 1 d . . .
H12 H 0.2356 0.2420 0.7526 0.048 Uiso 1 1 calc R B .
C13 C 0.25531(13) 0.36102(15) 0.69884(4) 0.0301(3) Uani 1 1 d . B .
H13 H 0.1838 0.3286 0.6851 0.036 Uiso 1 1 calc R . .
C14 C 0.06399(12) 0.48989(13) 0.62181(4) 0.0227(2) Uani 1 1 d . B .
C15 C 0.03998(12) 0.59899(13) 0.65062(4) 0.0247(3) Uani 1 1 d . . .
H15 H 0.1056 0.6517 0.6620 0.030 Uiso 1 1 calc R B .
C16 C -0.07750(13) 0.63158(15) 0.66286(4) 0.0294(3) Uani 1 1 d . B .
H16 H -0.0934 0.7076 0.6817 0.035 Uiso 1 1 calc R . .
C17 C -0.17045(13) 0.55041(17) 0.64691(4) 0.0323(3) Uani 1 1 d . . .
C18 C -0.15136(13) 0.43968(16) 0.61927(4) 0.0321(3) Uani 1 1 d . B .
H18 H -0.2174 0.3850 0.6091 0.039 Uiso 1 1 calc R . .
C19 C -0.03337(12) 0.41001(14) 0.60660(4) 0.0270(3) Uani 1 1 d . . .
H19 H -0.0186 0.3347 0.5874 0.032 Uiso 1 1 calc R B .

loop_
_atom_site_aniso_label
_atom_site_aniso_U_11
_atom_site_aniso_U_22
_atom_site_aniso_U_33
_atom_site_aniso_U_23
_atom_site_aniso_U_13
_atom_site_aniso_U_12
F1 0.0220(4) 0.0764(7) 0.0436(5) -0.0117(5) 0.0084(4) 0.0062(4)
O1 0.0268(5) 0.0387(5) 0.0222(4) -0.0073(4) 0.0021(3) -0.0003(4)
O2 0.0240(5) 0.0340(5) 0.0304(5) -0.0067(4) 0.0003(4) 0.0046(4)
O3 0.0380(6) 0.0536(7) 0.0649(8) 0.0343(6) 0.0058(6) 0.0025(5)
O4 0.0220(5) 0.0814(9) 0.0528(7) 0.0126(6) -0.0050(5) -0.0126(6)
N1 0.0210(5) 0.0298(5) 0.0229(5) -0.0064(4) -0.0023(4) 0.0037(4)
N2 0.0227(5) 0.0277(5) 0.0278(5) -0.0032(4) 0.0018(4) -0.0013(4)
C1 0.0204(6) 0.0222(5) 0.0215(5) -0.0010(4) -0.0014(4) -0.0002(4)
C2 0.0199(6) 0.0233(5) 0.0218(5) -0.0013(4) -0.0002(4) 0.0002(4)
C3 0.0204(6) 0.0237(6) 0.0234(6) -0.0037(4) -0.0004(4) 0.0007(4)
C4 0.0216(6) 0.0226(5) 0.0213(5) -0.0014(4) -0.0029(4) -0.0002(4)
C5 0.0257(6) 0.0296(6) 0.0241(6) -0.0041(5) -0.0061(5) 0.0030(5)
C6 0.0263(12) 0.040(2) 0.0233(10) -0.0016(11) -0.0035(7) 0.0010(12)
C6' 0.043(5) 0.026(5) 0.024(3) -0.005(3) -0.003(3) 0.004(4)
C7 0.0219(6) 0.0256(6) 0.0233(6) -0.0035(4) 0.0028(5) -0.0026(5)
C8 0.0257(6) 0.0298(6) 0.0220(6) -0.0067(5) -0.0012(5) 0.0072(5)
C9 0.0281(7) 0.0449(8) 0.0305(7) -0.0099(6) -0.0057(5) 0.0061(6)
C10 0.0382(9) 0.0682(11) 0.0295(7) -0.0137(7) -0.0131(6) 0.0178(8)
C11 0.0549(10) 0.0644(10) 0.0215(6) -0.0029(6) -0.0044(6) 0.0288(9)
C12 0.0513(9) 0.0456(8) 0.0243(6) 0.0030(6) 0.0076(6) 0.0159(7)
C13 0.0324(7) 0.0348(7) 0.0231(6) -0.0028(5) 0.0020(5) 0.0060(6)
C14 0.0223(6) 0.0254(6) 0.0203(5) 0.0019(4) -0.0006(4) 0.0011(5)
C15 0.0262(6) 0.0269(6) 0.0211(5) -0.0002(4) 0.0007(4) -0.0006(5)
C16 0.0302(7) 0.0342(6) 0.0238(6) -0.0019(5) 0.0041(5) 0.0048(5)
C17 0.0216(6) 0.0488(8) 0.0265(6) 0.0010(5) 0.0044(5) 0.0045(6)
C18 0.0230(6) 0.0470(8) 0.0264(6) -0.0023(5) -0.0016(5) -0.0037(6)
C19 0.0245(6) 0.0329(6) 0.0236(6) -0.0041(5) -0.0005(5) 0.0000(5)

loop_
_atom_type_symbol
_atom_type_description
_atom_type_scat_dispersion_real
_atom_type_scat_dispersion_imag
_atom_type_scat_source
C C 0.0181 0.0091 'International Tables Vol C Tables 4.2.6.8 and 6.1.1.4'
H H 0.0000 0.0000 'International Tables Vol C Tables 4.2.6.8 and 6.1.1.4'
N N 0.0311 0.0180 'International Tables Vol C Tables 4.2.6.8 and 6.1.1.4'
O O 0.0492 0.0322 'International Tables Vol C Tables 4.2.6.8 and 6.1.1.4'
F F 0.0727 0.0534 'International Tables Vol C Tables 4.2.6.8 and 6.1.1.4'

loop_
_geom_angle_atom_site_label_1
_geom_angle_atom_site_label_2
_geom_angle_atom_site_label_3
_geom_angle
C6 O1 C7 107.87(16)
C6' O1 C7 111.8(3)
C1 N1 C5 127.38(10)
C1 N1 C7 120.44(11)
C5 N1 C7 111.83(10)
O3 N2 O4 123.81(12)
O3 N2 C2 118.51(11)
O4 N2 C2 117.67(11)
N1 C1 C2 126.52(11)
N1 C1 C4 138.20(12)
C2 C1 C4 95.14(10)
N2 C2 C1 115.61(10)
N2 C2 H2 112.8
N2 C2 C3 114.17(10)
C1 C2 H2 112.8
C1 C2 C3 86.12(9)
H2 C2 C3 112.8
C2 C3 H3 111.5
C2 C3 C4 85.31(9)
C2 C3 C8 113.95(10)
H3 C3 C4 111.5
H3 C3 C8 111.5
C4 C3 C8 120.44(11)
C1 C4 C3 92.97(10)
C1 C4 C14 138.60(12)
C3 C4 C14 128.41(10)
N1 C5 H5A 111.7
N1 C5 H5B 111.7
N1 C5 C6 100.59(13)
N1 C5 C6' 99.7(3)
H5A C5 H5B 109.4
H5A C5 C6 111.7
H5A C5 C6' 130.4
H5B C5 C6 111.7
H5B C5 C6' 92.1
O1 C6 C5 104.83(19)
O1 C6 H6A 110.8
O1 C6 H6B 110.8
C5 C6 H6A 110.8
C5 C6 H6B 110.8
H6A C6 H6B 108.9
O1 C6' C5 104.3(6)
O1 C6' H6'1 110.9
O1 C6' H6'2 110.9
C5 C6' H6'1 110.9
C5 C6' H6'2 110.9
H6'1 C6' H6'2 108.9
O1 C7 O2 123.70(11)
O1 C7 N1 109.84(11)
O2 C7 N1 126.46(11)
C3 C8 C9 118.66(13)
C3 C8 C13 122.05(12)
C9 C8 C13 119.13(13)
C8 C9 H9 119.8
C8 C9 C10 120.36(16)
H9 C9 C10 119.8
C9 C10 H10 119.9
C9 C10 C11 120.22(16)
H10 C10 C11 119.9
C10 C11 H11 120.0
C10 C11 C12 119.91(14)
H11 C11 C12 120.0
C11 C12 H12 120.0
C11 C12 C13 119.98(16)
H12 C12 C13 120.0
C8 C13 C12 120.40(15)
C8 C13 H13 119.8
C12 C13 H13 119.8
C4 C14 C15 118.18(11)
C4 C14 C19 123.28(11)
C15 C14 C19 118.50(12)
C14 C15 H15 119.3
C14 C15 C16 121.38(12)
H15 C15 C16 119.3
C15 C16 H16 121.0
C15 C16 C17 117.99(12)
H16 C16 C17 121.0
F1 C17 C16 118.02(13)
F1 C17 C18 119.10(13)
C16 C17 C18 122.86(13)
C17 C18 H18 120.7
C17 C18 C19 118.51(13)
H18 C18 C19 120.7
C14 C19 C18 120.72(12)
C14 C19 H19 119.6
C18 C19 H19 119.6

loop_
_geom_bond_atom_site_label_1
_geom_bond_atom_site_label_2
_geom_bond_distance
F1 C17 1.3574(16)
O1 C6 1.485(4)
O1 C6' 1.398(10)
O1 C7 1.3444(15)
O2 C7 1.2066(17)
O3 N2 1.2109(17)
O4 N2 1.2132(17)
N1 C1 1.3790(16)
N1 C5 1.4642(16)
N1 C7 1.3684(16)
N2 C2 1.4977(16)
C1 C2 1.4940(16)
C1 C4 1.3543(18)
C2 H2 1.00
C2 C3 1.5746(16)
C3 H3 1.00
C3 C4 1.5311(16)
C3 C8 1.5067(17)
C4 C14 1.4565(18)
C5 H5A 0.990
C5 H5B 0.990
C5 C6 1.507(3)
C5 C6' 1.601(8)
C6 H6A 0.990
C6 H6B 0.990
C6' H6'1 0.990
C6' H6'2 0.990
C8 C9 1.396(2)
C8 C13 1.389(2)
C9 H9 0.950
C9 C10 1.391(2)
C10 H10 0.950
C10 C11 1.383(3)
C11 H11 0.950
C11 C12 1.389(3)
C12 H12 0.950
C12 C13 1.395(2)
C13 H13 0.950
C14 C15 1.4018(17)
C14 C19 1.3998(19)
C15 H15 0.950
C15 C16 1.3868(19)
C16 H16 0.950
C16 C17 1.378(2)
C17 C18 1.381(2)
C18 H18 0.950
C18 C19 1.390(2)
C19 H19 0.950

loop_
_geom_torsion_atom_site_label_1
_geom_torsion_atom_site_label_2
_geom_torsion_atom_site_label_3
_geom_torsion_atom_site_label_4
_geom_torsion
C5 N1 C1 C2 -149.74(13)
C5 N1 C1 C4 24.9(2)
C7 N1 C1 C2 22.89(18)
C7 N1 C1 C4 -162.43(14)
N1 C1 C2 N2 56.13(16)
N1 C1 C2 C3 171.13(12)
C4 C1 C2 N2 -120.32(11)
C4 C1 C2 C3 -5.31(10)
O3 N2 C2 C1 19.89(17)
O3 N2 C2 C3 -77.75(15)
O4 N2 C2 C1 -160.88(13)
O4 N2 C2 C3 101.48(14)
N2 C2 C3 C4 121.08(10)
N2 C2 C3 C8 -117.60(12)
C1 C2 C3 C4 4.70(8)
C1 C2 C3 C8 126.02(11)
N1 C1 C4 C3 -170.25(15)
N1 C1 C4 C14 8.1(3)
C2 C1 C4 C3 5.46(10)
C2 C1 C4 C14 -176.19(15)
C2 C3 C4 C1 -5.18(9)
C2 C3 C4 C14 176.22(13)
C8 C3 C4 C1 -120.28(11)
C8 C3 C4 C14 61.11(17)
C1 N1 C5 C6 157.9(3)
C1 N1 C5 C6' -179.8(7)
C7 N1 C5 C6 -15.2(3)
C7 N1 C5 C6' 7.1(8)
C6' O1 C6 C5 82.1(10)
C7 O1 C6 C5 -21.5(4)
N1 C5 C6 O1 21.1(4)
C6' C5 C6 O1 -68.6(11)
C6 O1 C6' C5 -68.4(9)
C7 O1 C6' C5 16.6(13)
N1 C5 C6' O1 -13.6(11)
C6 C5 C6' O1 80.6(15)
C6 O1 C7 O2 -168.5(3)
C6 O1 C7 N1 12.2(3)
C6' O1 C7 O2 166.6(9)
C6' O1 C7 N1 -12.7(9)
C1 N1 C7 O1 -171.31(11)
C1 N1 C7 O2 9.4(2)
C5 N1 C7 O1 2.38(15)
C5 N1 C7 O2 -176.90(13)
C2 C3 C8 C9 83.18(14)
C2 C3 C8 C13 -91.99(14)
C4 C3 C8 C9 -177.78(11)
C4 C3 C8 C13 7.05(18)
C3 C8 C9 C10 -174.62(13)
C13 C8 C9 C10 0.7(2)
C8 C9 C10 C11 -0.3(2)
C9 C10 C11 C12 -0.1(2)
C10 C11 C12 C13 0.1(2)
C3 C8 C13 C12 174.45(12)
C9 C8 C13 C12 -0.7(2)
C11 C12 C13 C8 0.3(2)
C1 C4 C14 C15 -159.40(14)
C1 C4 C14 C19 22.7(2)
C3 C4 C14 C15 18.50(19)
C3 C4 C14 C19 -159.43(12)
C4 C14 C15 C16 179.65(11)
C19 C14 C15 C16 -2.33(18)
C14 C15 C16 C17 2.05(19)
C15 C16 C17 F1 178.27(12)
C15 C16 C17 C18 -0.4(2)
F1 C17 C18 C19 -179.52(13)
C16 C17 C18 C19 -0.8(2)
C17 C18 C19 C14 0.5(2)
C4 C14 C19 C18 178.93(12)
C15 C14 C19 C18 1.01(19)
